data_4089069
loop_
_publ_author_name
'Adler, Christian'
'Frerichs, Nils'
'Schmidtmann, Marc'
'Beckhaus, R\"udiger'

_publ_section_title
;
 Zwitterionic d0Metal Complexes [(Cy2N)3M]+[(\m-Me)B(C6F5)3]&#x2212;(M =
 Ti, Zr, Hf) Derived from Tris(dicyclohexylamido)methyl Metal Precursors
;
_journal_issue 21
_journal_name_full Organometallics
_journal_page_first 3728
_journal_paper_doi 10.1021/acs.organomet.6b00688
_journal_volume 35
_journal_year 2016
_chemical_formula_structural '[Ti(N(C6H11)2)3] [B(CH3)(C6F5)3] *2.5C7H8'
_chemical_formula_sum 'C72.5 H89 B F15 N3 Ti'
_chemical_formula_weight 1346.17
_space_group_crystal_system trigonal
_space_group_IT_number 148
_space_group_name_Hall '-R 3'
_space_group_name_H-M_alt 'R -3 :H'
_atom_sites_solution_hydrogens difmap
_atom_sites_solution_primary direct
_atom_sites_solution_secondary difmap
_audit_creation_method SHELXL-2014/7
_cell_angle_alpha 90
_cell_angle_beta 90
_cell_angle_gamma 120
_cell_formula_units_Z 6
_cell_length_a 16.9270(4)
_cell_length_b 16.9270(4)
_cell_length_c 39.8167(12)
_cell_measurement_reflns_used 9918
_cell_measurement_temperature 100(2)
_cell_measurement_theta_max 28.63
_cell_measurement_theta_min 2.41
_cell_volume 9880.0(4)
_computing_cell_refinement 'Bruker SAINT V8.34A'
_computing_data_collection 'Bruker APEX2'
_computing_data_reduction 'Bruker SAINT V8.34A'
_computing_structure_refinement 'SHELXL-2014/7 (Sheldrick, 2014)'
_computing_structure_solution 'SHELXS-2013/1 (Sheldrick, 2013)'
_diffrn_ambient_temperature 100(2)
_diffrn_measured_fraction_theta_full 1.000
_diffrn_measured_fraction_theta_max 1.000
_diffrn_measurement_device_type 'Bruker APEX-II CCD'
_diffrn_measurement_method '\f and \w scans'
_diffrn_radiation_type MoK\a
_diffrn_radiation_wavelength 0.71073
_diffrn_reflns_av_R_equivalents 0.0500
_diffrn_reflns_av_unetI/netI 0.0279
_diffrn_reflns_Laue_measured_fraction_full 1.000
_diffrn_reflns_Laue_measured_fraction_max 1.000
_diffrn_reflns_limit_h_max 23
_diffrn_reflns_limit_h_min -23
_diffrn_reflns_limit_k_max 23
_diffrn_reflns_limit_k_min -21
_diffrn_reflns_limit_l_max 55
_diffrn_reflns_limit_l_min -56
_diffrn_reflns_number 69469
_diffrn_reflns_point_group_measured_fraction_full 1.000
_diffrn_reflns_point_group_measured_fraction_max 1.000
_diffrn_reflns_theta_full 25.242
_diffrn_reflns_theta_max 30.026
_diffrn_reflns_theta_min 1.480
_diffrn_source 'sealed tube'
_exptl_absorpt_coefficient_mu 0.218
_exptl_absorpt_correction_T_max 1.0000
_exptl_absorpt_correction_T_min 0.9655
_exptl_absorpt_correction_type multi-scan
_exptl_absorpt_process_details 'SADABS-2014/5 (Sheldrick)'
_exptl_crystal_colour yellow
_exptl_crystal_density_diffrn 1.358
_exptl_crystal_description rhombus
_exptl_crystal_F_000 4242
_exptl_crystal_size_max 0.150
_exptl_crystal_size_mid 0.150
_exptl_crystal_size_min 0.150
_refine_diff_density_max 0.605
_refine_diff_density_min -0.640
_refine_diff_density_rms 0.056
_refine_ls_extinction_method none
_refine_ls_goodness_of_fit_ref 1.002
_refine_ls_hydrogen_treatment mixed
_refine_ls_matrix_type full
_refine_ls_number_parameters 352
_refine_ls_number_reflns 6420
_refine_ls_number_restraints 90
_refine_ls_restrained_S_all 1.006
_refine_ls_R_factor_all 0.0722
_refine_ls_R_factor_gt 0.0482
_refine_ls_shift/su_max 0.002
_refine_ls_shift/su_mean 0.000
_refine_ls_structure_factor_coef Fsqd
_refine_ls_weighting_details 'w=1/[\s^2^(Fo^2^)+(0.0500P)^2^+25.0000P] where P=(Fo^2^+2Fc^2^)/3'
_refine_ls_weighting_scheme calc
_refine_ls_wR_factor_gt 0.1118
_refine_ls_wR_factor_ref 0.1272
_reflns_Friedel_coverage 0.000
_reflns_number_gt 4840
_reflns_number_total 6420
_reflns_threshold_expression 'I > 2\s(I)'
_cod_data_source_file om6b00688_si_002.cif
_cod_data_source_block '[(Cy2N)3Ti][MeB(C6F5)3_(3-Ti)'
_cod_original_cell_volume 9879.9(5)
_cod_original_formula_sum 'C72.50 H89 B F15 N3 Ti'
_cod_database_code 4089069
_shelx_shelxl_version_number 2014/7
_shelx_space_group_comment
;
The symmetry employed for this shelxl refinement is uniquely defined
by the following loop, which should always be used as a source of
symmetry information in preference to the above space-group names.
They are only intended as comments.
;
_shelx_estimated_absorpt_t_min 0.968
_shelx_estimated_absorpt_t_max 0.968

loop_
_space_group_symop_operation_xyz
'x, y, z'
'-y, x-y, z'
'-x+y, -x, z'
'x+2/3, y+1/3, z+1/3'
'-y+2/3, x-y+1/3, z+1/3'
'-x+y+2/3, -x+1/3, z+1/3'
'x+1/3, y+2/3, z+2/3'
'-y+1/3, x-y+2/3, z+2/3'
'-x+y+1/3, -x+2/3, z+2/3'
'-x, -y, -z'
'y, -x+y, -z'
'x-y, x, -z'
'-x+2/3, -y+1/3, -z+1/3'
'y+2/3, -x+y+1/3, -z+1/3'
'x-y+2/3, x+1/3, -z+1/3'
'-x+1/3, -y+2/3, -z+2/3'
'y+1/3, -x+y+2/3, -z+2/3'
'x-y+1/3, x+2/3, -z+2/3'

loop_
_atom_site_label
_atom_site_type_symbol
_atom_site_fract_x
_atom_site_fract_y
_atom_site_fract_z
_atom_site_U_iso_or_equiv
_atom_site_adp_type
_atom_site_occupancy
_atom_site_site_symmetry_order
_atom_site_calc_flag
_atom_site_refinement_flags_posn
_atom_site_refinement_flags_adp
_atom_site_refinement_flags_occupancy
_atom_site_disorder_assembly
_atom_site_disorder_group
Ti1 Ti 0.6667 0.3333 0.52308(2) 0.01725(11) Uani 1 3 d S T P . .
N1 N 0.57093(9) 0.22206(10) 0.53958(3) 0.0222(3) Uani 1 1 d . . . . .
C1 C 0.48088(11) 0.19989(11) 0.52573(4) 0.0232(3) Uani 1 1 d . . . . .
H1 H 0.4908 0.2570 0.5145 0.028 Uiso 1 1 calc R U . . .
C2 C 0.44473(11) 0.12661(12) 0.49806(4) 0.0263(3) Uani 1 1 d . . . . .
H2A H 0.4930 0.1419 0.4811 0.032 Uiso 1 1 calc R U . . .
H2B H 0.4286 0.0668 0.5080 0.032 Uiso 1 1 calc R U . . .
C3 C 0.36074(12) 0.12042(14) 0.48110(5) 0.0343(4) Uani 1 1 d . . . . .
H3A H 0.3782 0.1788 0.4697 0.041 Uiso 1 1 calc R U . . .
H3B H 0.3376 0.0717 0.4639 0.041 Uiso 1 1 calc R U . . .
C4 C 0.28525(13) 0.09982(15) 0.50653(6) 0.0404(5) Uani 1 1 d . . . . .
H4A H 0.2336 0.1005 0.4951 0.048 Uiso 1 1 calc R U . . .
H4B H 0.2627 0.0383 0.5161 0.048 Uiso 1 1 calc R U . . .
C5 C 0.32074(14) 0.17005(16) 0.53449(6) 0.0415(5) Uani 1 1 d . . . . .
H5A H 0.2720 0.1537 0.5514 0.050 Uiso 1 1 calc R U . . .
H5B H 0.3372 0.2306 0.5251 0.050 Uiso 1 1 calc R U . . .
C6 C 0.40423(13) 0.17555(13) 0.55154(5) 0.0312(4) Uani 1 1 d . . . . .
H6A H 0.3871 0.1162 0.5621 0.037 Uiso 1 1 calc R U . . .
H6B H 0.4263 0.2225 0.5694 0.037 Uiso 1 1 calc R U . . .
C7 C 0.58150(13) 0.16328(12) 0.56450(4) 0.0281(4) Uani 1 1 d . . . . .
H7 H 0.6487 0.1871 0.5657 0.034 Uiso 1 1 calc R U . . .
C8 C 0.54000(14) 0.06262(13) 0.55518(5) 0.0326(4) Uani 1 1 d . . . . .
H8A H 0.5600 0.0574 0.5323 0.039 Uiso 1 1 calc R U . . .
H8B H 0.4726 0.0330 0.5551 0.039 Uiso 1 1 calc R U . . .
C9 C 0.56990(16) 0.01424(15) 0.58038(5) 0.0417(5) Uani 1 1 d . . . . .
H9A H 0.5401 -0.0514 0.5748 0.050 Uiso 1 1 calc R U . . .
H9B H 0.6367 0.0400 0.5788 0.050 Uiso 1 1 calc R U . . .
C10 C 0.54481(19) 0.02528(17) 0.61613(6) 0.0509(6) Uani 1 1 d . . . . .
H10B H 0.4776 -0.0064 0.6183 0.061 Uiso 1 1 calc R U . . .
H10A H 0.5680 -0.0035 0.6320 0.061 Uiso 1 1 calc R U . . .
C11 C 0.58436(19) 0.12489(17) 0.62527(5) 0.0496(6) Uani 1 1 d . . . . .
H11B H 0.6518 0.1553 0.6253 0.060 Uiso 1 1 calc R U . . .
H11A H 0.5643 0.1296 0.6482 0.060 Uiso 1 1 calc R U . . .
C12 C 0.55398(16) 0.17333(15) 0.60040(4) 0.0378(5) Uani 1 1 d . . . . .
H12A H 0.5828 0.2388 0.6063 0.045 Uiso 1 1 calc R U . . .
H12B H 0.4870 0.1465 0.6016 0.045 Uiso 1 1 calc R U . . .
F1 F 0.84176(7) 0.47783(7) 0.44885(2) 0.0288(2) Uani 1 1 d . . . . .
F2 F 0.94165(8) 0.64768(8) 0.42673(3) 0.0474(3) Uani 1 1 d . . . . .
F3 F 0.88563(11) 0.70714(8) 0.37316(4) 0.0628(5) Uani 1 1 d . . . . .
F4 F 0.72526(8) 0.59113(8) 0.34227(3) 0.0363(3) Uani 1 1 d . . . . .
F5 F 0.62521(7) 0.42251(7) 0.36304(2) 0.0263(2) Uani 1 1 d . . . . .
C13 C 0.72532(10) 0.43985(10) 0.40807(3) 0.0154(3) Uani 1 1 d . . . . .
C14 C 0.80832(11) 0.50247(10) 0.42228(4) 0.0210(3) Uani 1 1 d . . . . .
C15 C 0.86262(12) 0.59084(12) 0.41122(4) 0.0300(4) Uani 1 1 d . . . . .
C16 C 0.83438(14) 0.62142(12) 0.38421(5) 0.0347(4) Uani 1 1 d . . . . .
C17 C 0.75343(12) 0.56285(12) 0.36887(4) 0.0261(3) Uani 1 1 d . . . . .
C18 C 0.70144(10) 0.47503(11) 0.38075(4) 0.0192(3) Uani 1 1 d . . . . .
C19 C 0.6667 0.3333 0.46334(6) 0.0169(5) Uani 1 3 d S T P . .
H19 H 0.6628(14) 0.3856(13) 0.4712(5) 0.026(5) Uiso 1 1 d . . . . .
B1 B 0.6667 0.3333 0.42123(7) 0.0139(5) Uani 1 3 d S T P . .
C20 C 0.2728(5) 0.1797(4) 0.64099(17) 0.0445(14) Uani 0.5 1 d . U P A -1
C21 C 0.3079(6) 0.2268(5) 0.6703(2) 0.0525(17) Uani 0.5 1 d . U P A -1
H21 H 0.2983 0.2757 0.6763 0.063 Uiso 0.5 1 calc R U P A -1
C22 C 0.3578(6) 0.2018(5) 0.69133(18) 0.0615(19) Uani 0.5 1 d . U P A -1
H22 H 0.3851 0.2356 0.7112 0.074 Uiso 0.5 1 calc R U P A -1
C23 C 0.3674(5) 0.1271(5) 0.6830(2) 0.0492(16) Uani 0.5 1 d . U P A -1
H23 H 0.4001 0.1086 0.6973 0.059 Uiso 0.5 1 calc R U P A -1
C24 C 0.3286(4) 0.0806(4) 0.65358(17) 0.0436(14) Uani 0.5 1 d . U P A -1
H24 H 0.3347 0.0294 0.6480 0.052 Uiso 0.5 1 calc R U P A -1
C25 C 0.2822(5) 0.1053(4) 0.63248(15) 0.0430(12) Uani 0.5 1 d . U P A -1
H25 H 0.2566 0.0724 0.6123 0.052 Uiso 0.5 1 calc R U P A -1
C26 C 0.2268(6) 0.2075(5) 0.61986(15) 0.084(2) Uani 0.5 1 d . U P A -1
H26A H 0.1750 0.2049 0.6319 0.126 Uiso 0.5 1 calc R U P A -1
H26B H 0.2045 0.1672 0.6003 0.126 Uiso 0.5 1 calc R U P A -1
H26C H 0.2681 0.2702 0.6125 0.126 Uiso 0.5 1 calc R U P A -1
C27 C 0.6667 0.3333 0.72085(11) 0.0522(10) Uani 1 3 d S TU P . .
C28 C 0.6204(6) 0.3713(6) 0.73178(18) 0.0506(18) Uani 0.3333 1 d . U P B -1
H28 H 0.6010 0.3998 0.7158 0.061 Uiso 0.3333 1 calc R U P B -1
C29 C 0.5982(7) 0.3725(7) 0.7646(2) 0.062(2) Uani 0.3333 1 d . U P B -1
H29 H 0.5616 0.3980 0.7710 0.074 Uiso 0.3333 1 calc R U P B -1
C30 C 0.6294(13) 0.3370(14) 0.7877(3) 0.076(5) Uani 0.3333 1 d . U P B -1
H30 H 0.6177 0.3412 0.8107 0.091 Uiso 0.3333 1 calc R U P B -1
C31 C 0.679(2) 0.293(2) 0.7787(4) 0.136(10) Uani 0.3333 1 d . U P B -1
H31 H 0.6970 0.2644 0.7950 0.164 Uiso 0.3333 1 calc R U P B -1
C32 C 0.7003(11) 0.2955(12) 0.7453(2) 0.109(5) Uani 0.3333 1 d . U P B -1
H32 H 0.7377 0.2714 0.7383 0.131 Uiso 0.3333 1 calc R U P B -1
C33 C 0.6971(10) 0.341(2) 0.68422(18) 0.063(3) Uani 0.3333 1 d . U P B -1
H33A H 0.7285 0.3063 0.6810 0.095 Uiso 0.3333 1 calc R U P B -1
H33B H 0.7388 0.4055 0.6787 0.095 Uiso 0.3333 1 calc R U P B -1
H33C H 0.6437 0.3169 0.6695 0.095 Uiso 0.3333 1 calc R U P B -1

loop_
_atom_site_aniso_label
_atom_site_aniso_U_11
_atom_site_aniso_U_22
_atom_site_aniso_U_33
_atom_site_aniso_U_23
_atom_site_aniso_U_13
_atom_site_aniso_U_12
Ti1 0.02100(15) 0.02100(15) 0.00976(19) 0.000 0.000 0.01050(7)
N1 0.0264(7) 0.0262(7) 0.0139(6) 0.0038(5) 0.0031(5) 0.0132(6)
C1 0.0240(8) 0.0261(8) 0.0189(7) 0.0061(6) 0.0066(6) 0.0119(6)
C2 0.0233(8) 0.0286(8) 0.0213(7) 0.0025(6) 0.0049(6) 0.0088(7)
C3 0.0256(9) 0.0376(10) 0.0305(9) 0.0079(8) 0.0019(7) 0.0088(8)
C4 0.0234(9) 0.0439(11) 0.0473(12) 0.0093(9) 0.0060(8) 0.0118(8)
C5 0.0299(10) 0.0465(12) 0.0506(12) 0.0092(10) 0.0157(9) 0.0209(9)
C6 0.0311(9) 0.0328(9) 0.0286(9) 0.0070(7) 0.0146(7) 0.0151(8)
C7 0.0348(9) 0.0307(9) 0.0182(7) 0.0082(6) 0.0034(6) 0.0158(7)
C8 0.0437(11) 0.0301(9) 0.0262(9) 0.0089(7) 0.0048(7) 0.0202(8)
C9 0.0508(12) 0.0374(11) 0.0396(11) 0.0147(9) 0.0015(9) 0.0240(10)
C10 0.0685(16) 0.0505(13) 0.0341(11) 0.0234(10) 0.0040(10) 0.0301(12)
C11 0.0736(16) 0.0536(13) 0.0213(9) 0.0134(9) -0.0011(10) 0.0315(13)
C12 0.0561(12) 0.0401(10) 0.0164(8) 0.0079(7) 0.0051(8) 0.0234(10)
F1 0.0243(5) 0.0255(5) 0.0265(5) 0.0048(4) -0.0112(4) 0.0048(4)
F2 0.0385(7) 0.0269(6) 0.0423(7) 0.0055(5) -0.0139(5) -0.0095(5)
F3 0.0756(10) 0.0236(6) 0.0478(8) 0.0198(5) -0.0109(7) -0.0063(6)
F4 0.0512(7) 0.0346(6) 0.0241(5) 0.0150(4) -0.0001(5) 0.0221(5)
F5 0.0243(5) 0.0322(5) 0.0176(4) 0.0061(4) -0.0049(4) 0.0106(4)
C13 0.0179(6) 0.0163(6) 0.0126(6) -0.0006(5) 0.0005(5) 0.0090(5)
C14 0.0226(7) 0.0198(7) 0.0169(7) 0.0018(5) -0.0026(6) 0.0080(6)
C15 0.0286(9) 0.0203(8) 0.0258(8) 0.0010(6) -0.0055(7) 0.0006(7)
C16 0.0444(11) 0.0171(7) 0.0271(9) 0.0085(6) 0.0004(8) 0.0039(7)
C17 0.0365(9) 0.0251(8) 0.0170(7) 0.0071(6) 0.0016(6) 0.0156(7)
C18 0.0218(7) 0.0226(7) 0.0142(6) 0.0008(5) -0.0002(5) 0.0118(6)
C19 0.0191(7) 0.0191(7) 0.0125(11) 0.000 0.000 0.0096(4)
B1 0.0156(7) 0.0156(7) 0.0106(11) 0.000 0.000 0.0078(4)
C20 0.056(4) 0.040(3) 0.043(3) 0.002(2) 0.019(2) 0.028(3)
C21 0.080(5) 0.044(4) 0.045(4) -0.001(3) 0.015(3) 0.040(4)
C22 0.083(5) 0.038(3) 0.047(4) -0.009(2) -0.003(3) 0.017(3)
C23 0.051(3) 0.037(3) 0.048(4) 0.008(3) 0.002(3) 0.013(3)
C24 0.046(3) 0.034(3) 0.043(3) 0.008(2) 0.011(2) 0.015(2)
C25 0.060(3) 0.029(3) 0.036(3) 0.0016(19) 0.016(2) 0.020(3)
C26 0.155(6) 0.079(4) 0.058(3) 0.021(3) 0.035(3) 0.089(5)
C27 0.0587(15) 0.0587(15) 0.039(2) 0.000 0.000 0.0294(8)
C28 0.073(5) 0.067(5) 0.039(3) 0.007(3) 0.007(3) 0.055(4)
C29 0.074(6) 0.105(7) 0.036(3) -0.006(3) 0.000(3) 0.066(6)
C30 0.088(11) 0.139(13) 0.041(5) -0.007(5) -0.005(5) 0.087(11)
C31 0.22(2) 0.27(2) 0.054(7) 0.037(8) 0.032(8) 0.22(2)
C32 0.167(12) 0.212(14) 0.050(4) 0.022(6) 0.017(5) 0.172(13)
C33 0.071(10) 0.093(9) 0.043(3) 0.015(5) 0.014(4) 0.055(12)

loop_
_atom_type_symbol
_atom_type_description
_atom_type_scat_dispersion_real
_atom_type_scat_dispersion_imag
_atom_type_scat_source
C C 0.0033 0.0016 'International Tables Vol C Tables 4.2.6.8 and 6.1.1.4'
H H 0.0000 0.0000 'International Tables Vol C Tables 4.2.6.8 and 6.1.1.4'
B B 0.0013 0.0007 'International Tables Vol C Tables 4.2.6.8 and 6.1.1.4'
N N 0.0061 0.0033 'International Tables Vol C Tables 4.2.6.8 and 6.1.1.4'
F F 0.0171 0.0103 'International Tables Vol C Tables 4.2.6.8 and 6.1.1.4'
Ti Ti 0.2776 0.4457 'International Tables Vol C Tables 4.2.6.8 and 6.1.1.4'

loop_
_geom_angle_atom_site_label_1
_geom_angle_atom_site_label_2
_geom_angle_atom_site_label_3
_geom_angle
_geom_angle_site_symmetry_1
_geom_angle_site_symmetry_3
N1 Ti1 N1 108.53(4) 2_655 .
N1 Ti1 N1 108.52(4) 2_655 3_665
N1 Ti1 N1 108.53(4) . 3_665
N1 Ti1 H19 119.1(5) 2_655 .
N1 Ti1 H19 122.1(5) . .
N1 Ti1 H19 86.4(5) 3_665 .
C7 N1 C1 122.32(13) . .
C7 N1 Ti1 125.01(11) . .
C1 N1 Ti1 112.63(10) . .
N1 C1 C2 114.50(14) . .
N1 C1 C6 116.20(14) . .
C2 C1 C6 108.64(14) . .
N1 C1 H1 105.5 . .
C2 C1 H1 105.5 . .
C6 C1 H1 105.5 . .
C3 C2 C1 110.65(15) . .
C3 C2 H2A 109.5 . .
C1 C2 H2A 109.5 . .
C3 C2 H2B 109.5 . .
C1 C2 H2B 109.5 . .
H2A C2 H2B 108.1 . .
C4 C3 C2 111.46(16) . .
C4 C3 H3A 109.3 . .
C2 C3 H3A 109.3 . .
C4 C3 H3B 109.3 . .
C2 C3 H3B 109.3 . .
H3A C3 H3B 108.0 . .
C5 C4 C3 110.45(16) . .
C5 C4 H4A 109.6 . .
C3 C4 H4A 109.6 . .
C5 C4 H4B 109.6 . .
C3 C4 H4B 109.6 . .
H4A C4 H4B 108.1 . .
C4 C5 C6 111.45(17) . .
C4 C5 H5A 109.3 . .
C6 C5 H5A 109.3 . .
C4 C5 H5B 109.3 . .
C6 C5 H5B 109.3 . .
H5A C5 H5B 108.0 . .
C5 C6 C1 110.47(15) . .
C5 C6 H6A 109.6 . .
C1 C6 H6A 109.6 . .
C5 C6 H6B 109.6 . .
C1 C6 H6B 109.6 . .
H6A C6 H6B 108.1 . .
N1 C7 C8 116.38(14) . .
N1 C7 C12 113.83(15) . .
C8 C7 C12 110.67(15) . .
N1 C7 H7 104.9 . .
C8 C7 H7 104.9 . .
C12 C7 H7 104.9 . .
C7 C8 C9 110.24(17) . .
C7 C8 H8A 109.6 . .
C9 C8 H8A 109.6 . .
C7 C8 H8B 109.6 . .
C9 C8 H8B 109.6 . .
H8A C8 H8B 108.1 . .
C10 C9 C8 111.07(18) . .
C10 C9 H9A 109.4 . .
C8 C9 H9A 109.4 . .
C10 C9 H9B 109.4 . .
C8 C9 H9B 109.4 . .
H9A C9 H9B 108.0 . .
C11 C10 C9 111.46(18) . .
C11 C10 H10B 109.3 . .
C9 C10 H10B 109.3 . .
C11 C10 H10A 109.3 . .
C9 C10 H10A 109.3 . .
H10B C10 H10A 108.0 . .
C10 C11 C12 111.18(19) . .
C10 C11 H11B 109.4 . .
C12 C11 H11B 109.4 . .
C10 C11 H11A 109.4 . .
C12 C11 H11A 109.4 . .
H11B C11 H11A 108.0 . .
C11 C12 C7 109.91(18) . .
C11 C12 H12A 109.7 . .
C7 C12 H12A 109.7 . .
C11 C12 H12B 109.7 . .
C7 C12 H12B 109.7 . .
H12A C12 H12B 108.2 . .
C14 C13 C18 113.01(13) . .
C14 C13 B1 122.08(13) . .
C18 C13 B1 124.78(13) . .
F1 C14 C15 115.29(14) . .
F1 C14 C13 120.01(13) . .
C15 C14 C13 124.69(14) . .
F2 C15 C16 119.80(15) . .
F2 C15 C14 120.96(15) . .
C16 C15 C14 119.23(16) . .
F3 C16 C17 120.64(17) . .
F3 C16 C15 120.32(17) . .
C17 C16 C15 119.04(15) . .
F4 C17 C16 119.89(15) . .
F4 C17 C18 120.37(15) . .
C16 C17 C18 119.74(15) . .
F5 C18 C17 114.69(13) . .
F5 C18 C13 120.97(13) . .
C17 C18 C13 124.29(14) . .
B1 C19 Ti1 180.0 . .
B1 C19 H19 108.8(12) . .
Ti1 C19 H19 71.2(12) . .
C13 B1 C13 110.41(9) 3_665 2_655
C13 B1 C13 110.40(9) 3_665 .
C13 B1 C13 110.41(9) 2_655 .
C13 B1 C19 108.52(10) 3_665 .
C13 B1 C19 108.52(10) 2_655 .
C13 B1 C19 108.52(10) . .
C21 C20 C26 118.4(6) . .
C21 C20 C25 121.6(7) . .
C26 C20 C25 120.1(6) . .
C20 C21 C22 119.1(6) . .
C20 C21 H21 120.5 . .
C22 C21 H21 120.5 . .
C23 C22 C21 119.7(6) . .
C23 C22 H22 120.2 . .
C21 C22 H22 120.2 . .
C24 C23 C22 118.8(7) . .
C24 C23 H23 120.6 . .
C22 C23 H23 120.6 . .
C25 C24 C23 122.4(7) . .
C25 C24 H24 118.8 . .
C23 C24 H24 118.8 . .
C24 C25 C20 118.4(6) . .
C24 C25 H25 120.8 . .
C20 C25 H25 120.8 . .
C20 C26 H26A 109.5 . .
C20 C26 H26B 109.5 . .
H26A C26 H26B 109.5 . .
C20 C26 H26C 109.5 . .
H26A C26 H26C 109.5 . .
H26B C26 H26C 109.5 . .
C28 C27 C32 117.6(6) . .
C28 C27 C33 122.1(8) . .
C32 C27 C33 119.7(7) . .
C27 C28 C29 124.1(7) . .
C27 C28 H28 117.9 . .
C29 C28 H28 117.9 . .
C30 C29 C28 118.5(9) . .
C30 C29 H29 120.8 . .
C28 C29 H29 120.8 . .
C29 C30 C31 122.1(14) . .
C29 C30 H30 118.9 . .
C31 C30 H30 118.9 . .
C32 C31 C30 116.5(16) . .
C32 C31 H31 121.7 . .
C30 C31 H31 121.7 . .
C31 C32 C27 120.8(10) . .
C31 C32 H32 119.6 . .
C27 C32 H32 119.6 . .
C27 C33 H33A 109.5 . .
C27 C33 H33B 109.5 . .
H33A C33 H33B 109.5 . .
C27 C33 H33C 109.5 . .
H33A C33 H33C 109.5 . .
H33B C33 H33C 109.5 . .

loop_
_geom_bond_atom_site_label_1
_geom_bond_atom_site_label_2
_geom_bond_distance
_geom_bond_site_symmetry_2
Ti1 N1 1.8850(14) 2_655
Ti1 N1 1.8850(14) .
Ti1 N1 1.8850(14) 3_665
Ti1 H19 2.260(19) .
N1 C7 1.478(2) .
N1 C1 1.482(2) .
C1 C2 1.539(2) .
C1 C6 1.541(2) .
C1 H1 1.0000 .
C2 C3 1.529(3) .
C2 H2A 0.9900 .
C2 H2B 0.9900 .
C3 C4 1.528(3) .
C3 H3A 0.9900 .
C3 H3B 0.9900 .
C4 C5 1.516(3) .
C4 H4A 0.9900 .
C4 H4B 0.9900 .
C5 C6 1.528(3) .
C5 H5A 0.9900 .
C5 H5B 0.9900 .
C6 H6A 0.9900 .
C6 H6B 0.9900 .
C7 C8 1.529(3) .
C7 C12 1.539(2) .
C7 H7 1.0000 .
C8 C9 1.533(3) .
C8 H8A 0.9900 .
C8 H8B 0.9900 .
C9 C10 1.523(3) .
C9 H9A 0.9900 .
C9 H9B 0.9900 .
C10 C11 1.515(4) .
C10 H10B 0.9900 .
C10 H10A 0.9900 .
C11 C12 1.529(3) .
C11 H11B 0.9900 .
C11 H11A 0.9900 .
C12 H12A 0.9900 .
C12 H12B 0.9900 .
F1 C14 1.3599(17) .
F2 C15 1.345(2) .
F3 C16 1.3389(19) .
F4 C17 1.3442(18) .
F5 C18 1.3436(18) .
C13 C14 1.389(2) .
C13 C18 1.394(2) .
C13 B1 1.6496(16) .
C14 C15 1.379(2) .
C15 C16 1.379(3) .
C16 C17 1.369(3) .
C17 C18 1.378(2) .
C19 B1 1.677(4) .
C19 H19 0.972(19) .
B1 C13 1.6495(16) 3_665
B1 C13 1.6496(16) 2_655
C20 C21 1.371(9) .
C20 C26 1.380(10) .
C20 C25 1.388(8) .
C21 C22 1.396(11) .
C21 H21 0.9500 .
C22 C23 1.392(10) .
C22 H22 0.9500 .
C23 C24 1.381(8) .
C23 H23 0.9500 .
C24 C25 1.351(9) .
C24 H24 0.9500 .
C25 H25 0.9500 .
C26 H26A 0.9800 .
C26 H26B 0.9800 .
C26 H26C 0.9800 .
C27 C28 1.312(7) .
C27 C32 1.430(9) .
C27 C33 1.530(8) .
C28 C29 1.363(11) .
C28 H28 0.9500 .
C29 C30 1.342(14) .
C29 H29 0.9500 .
C30 C31 1.413(16) .
C30 H30 0.9500 .
C31 C32 1.374(17) .
C31 H31 0.9500 .
C32 H32 0.9500 .
C33 H33A 0.9800 .
C33 H33B 0.9800 .
C33 H33C 0.9800 .

loop_
_geom_torsion_atom_site_label_1
_geom_torsion_atom_site_label_2
_geom_torsion_atom_site_label_3
_geom_torsion_atom_site_label_4
_geom_torsion
_geom_torsion_site_symmetry_1
_geom_torsion_site_symmetry_4
N1 Ti1 N1 C7 6.76(15) 2_655 .
N1 Ti1 N1 C7 -110.99(10) 3_665 .
N1 Ti1 N1 C1 -175.31(9) 2_655 .
N1 Ti1 N1 C1 66.94(14) 3_665 .
C7 N1 C1 C2 -78.72(18) . .
Ti1 N1 C1 C2 103.28(13) . .
C7 N1 C1 C6 49.3(2) . .
Ti1 N1 C1 C6 -128.72(13) . .
N1 C1 C2 C3 -169.99(13) . .
C6 C1 C2 C3 58.27(18) . .
C1 C2 C3 C4 -57.4(2) . .
C2 C3 C4 C5 55.3(2) . .
C3 C4 C5 C6 -55.8(2) . .
C4 C5 C6 C1 58.4(2) . .
N1 C1 C6 C5 170.52(16) . .
C2 C1 C6 C5 -58.7(2) . .
C1 N1 C7 C8 53.4(2) . .
Ti1 N1 C7 C8 -128.86(15) . .
C1 N1 C7 C12 -77.1(2) . .
Ti1 N1 C7 C12 100.62(17) . .
N1 C7 C8 C9 170.55(16) . .
C12 C7 C8 C9 -57.5(2) . .
C7 C8 C9 C10 56.2(2) . .
C8 C9 C10 C11 -55.8(3) . .
C9 C10 C11 C12 56.2(3) . .
C10 C11 C12 C7 -56.8(3) . .
N1 C7 C12 C11 -169.02(17) . .
C8 C7 C12 C11 57.7(2) . .
C18 C13 C14 F1 -178.89(14) . .
B1 C13 C14 F1 -2.9(2) . .
C18 C13 C14 C15 0.4(2) . .
B1 C13 C14 C15 176.42(16) . .
F1 C14 C15 F2 -1.6(3) . .
C13 C14 C15 F2 179.04(17) . .
F1 C14 C15 C16 179.47(17) . .
C13 C14 C15 C16 0.1(3) . .
F2 C15 C16 F3 0.6(3) . .
C14 C15 C16 F3 179.54(19) . .
F2 C15 C16 C17 -179.53(18) . .
C14 C15 C16 C17 -0.6(3) . .
F3 C16 C17 F4 0.6(3) . .
C15 C16 C17 F4 -179.27(18) . .
F3 C16 C17 C18 -179.65(18) . .
C15 C16 C17 C18 0.5(3) . .
F4 C17 C18 F5 2.2(2) . .
C16 C17 C18 F5 -177.56(16) . .
F4 C17 C18 C13 179.86(15) . .
C16 C17 C18 C13 0.1(3) . .
C14 C13 C18 F5 176.98(13) . .
B1 C13 C18 F5 1.1(2) . .
C14 C13 C18 C17 -0.6(2) . .
B1 C13 C18 C17 -176.41(15) . .
C14 C13 B1 C13 -74.6(2) . 3_665
C18 C13 B1 C13 100.87(12) . 3_665
C14 C13 B1 C13 163.00(14) . 2_655
C18 C13 B1 C13 -21.5(2) . 2_655
C14 C13 B1 C19 44.18(14) . .
C18 C13 B1 C19 -140.32(12) . .
C26 C20 C21 C22 -177.4(7) . .
C25 C20 C21 C22 3.1(10) . .
C20 C21 C22 C23 -3.1(11) . .
C21 C22 C23 C24 1.4(11) . .
C22 C23 C24 C25 0.5(10) . .
C23 C24 C25 C20 -0.6(9) . .
C21 C20 C25 C24 -1.2(9) . .
C26 C20 C25 C24 179.3(6) . .
C32 C27 C28 C29 -3.7(12) . .
C33 C27 C28 C29 -174.4(13) . .
C27 C28 C29 C30 3.6(18) . .
C28 C29 C30 C31 -4(3) . .
C29 C30 C31 C32 5(4) . .
C30 C31 C32 C27 -5(4) . .
C28 C27 C32 C31 4(2) . .
C33 C27 C32 C31 175(2) . .
